data_7241744
loop_
_publ_author_name
'Shilov, Gennadii V.'
'Zhilyaeva, Elena I.'
'Flakina, Alexandra M.'
'Aldoshin, Sergey M.'
'Konarev, Dmitri V.'
'Lyubovskii, Rustem B.'
'Lyubovskaya, Rimma N.'

_publ_section_title
;
 Phase transformations of iodine-containing dual-layered conductor
 \q-(ET)4CdI4(PhCl) upon cooling
;
_journal_issue 46
_journal_name_full CrystEngComm
_journal_page_first 8054
_journal_page_last 8062
_journal_paper_doi 10.1039/D0CE01375G
_journal_volume 22
_journal_year 2020
_chemical_formula_sum 'C46 H37 Cd Cl I4 S32'
_chemical_formula_weight 2271.13
_space_group_IT_number 2
_space_group_name_Hall '-I 1'
_space_group_name_H-M_alt 'I -1'
_symmetry_cell_setting triclinic
_symmetry_space_group_name_H-M 'I -1'
_atom_sites_solution_hydrogens geom
_atom_sites_solution_primary direct
_atom_sites_solution_secondary difmap
_audit_creation_method SHELXL-97
_audit_update_record
;
2020-09-07 deposited with the CCDC.	2020-11-02 downloaded from the CCDC.
;
_cell_angle_alpha 89.884(4)
_cell_angle_beta 89.917(4)
_cell_angle_gamma 89.798(7)
_cell_formula_units_Z 4
_cell_length_a 9.5531(8)
_cell_length_b 9.7052(8)
_cell_length_c 76.0688(10)
_cell_measurement_reflns_used 10109
_cell_measurement_temperature 100(1)
_cell_measurement_theta_max 31.7968
_cell_measurement_theta_min 2.8193
_cell_volume 7052.6(8)
_computing_cell_refinement 'CrysAlisPro 1.171.36.20 (Agilent Technologies, 2012)'
_computing_data_collection 'CrysAlisPro 1.171.36.20 (Agilent Technologies, 2012)'
_computing_data_reduction 'CrysAlisPro 1.171.36.20 (Agilent Technologies, 2012)'
_computing_molecular_graphics 'SHELXTL Ver. 5.1'
_computing_publication_material 'SHELXTL Ver. 5.1'
_computing_structure_refinement 'SHELXL-97 (Sheldrick, 1997)'
_computing_structure_solution 'SHELXS-97 (Sheldrick, 1990)'
_diffrn_ambient_temperature 100(1)
_diffrn_detector_area_resol_mean 16.2060
_diffrn_measured_fraction_theta_full 0.988
_diffrn_measured_fraction_theta_max 0.988
_diffrn_measurement_device_type 'Xcalibur, Eos'
_diffrn_measurement_method '\w scans'
_diffrn_radiation_monochromator graphite
_diffrn_radiation_source 'Enhance (Mo) X-ray Source'
_diffrn_radiation_type 'Mo K\a'
_diffrn_radiation_wavelength 0.7107
_diffrn_reflns_av_R_equivalents 0.0878
_diffrn_reflns_av_unetI/netI 0.0890
_diffrn_reflns_limit_h_max 12
_diffrn_reflns_limit_h_min -11
_diffrn_reflns_limit_k_max 12
_diffrn_reflns_limit_k_min -12
_diffrn_reflns_limit_l_max 97
_diffrn_reflns_limit_l_min -73
_diffrn_reflns_number 28386
_diffrn_reflns_theta_full 27.07
_diffrn_reflns_theta_max 27.07
_diffrn_reflns_theta_min 2.81
_exptl_absorpt_coefficient_mu 3.083
_exptl_absorpt_correction_T_max 1.00000
_exptl_absorpt_correction_T_min 0.37766
_exptl_absorpt_correction_type multi-scan
_exptl_absorpt_process_details
;
CrysAlisPro, Agilent Technologies,
Version 1.171.36.20 (release 27-06-2012 CrysAlis171 .NET)
(compiled Jul 11 2012,15:38:31)
Empirical absorption correction using spherical harmonics,
 implemented in SCALE3 ABSPACK scaling algorithm.
;
_exptl_crystal_colour black
_exptl_crystal_density_diffrn 2.139
_exptl_crystal_density_method 'not measured'
_exptl_crystal_description plate
_exptl_crystal_F_000 4408
_exptl_crystal_size_max 0.40
_exptl_crystal_size_mid 0.40
_exptl_crystal_size_min 0.05
_refine_diff_density_max 2.144
_refine_diff_density_min -2.545
_refine_diff_density_rms 0.295
_refine_ls_extinction_method none
_refine_ls_goodness_of_fit_ref 1.026
_refine_ls_hydrogen_treatment mixed
_refine_ls_matrix_type full
_refine_ls_number_parameters 694
_refine_ls_number_reflns 15386
_refine_ls_number_restraints 480
_refine_ls_restrained_S_all 1.279
_refine_ls_R_factor_all 0.1281
_refine_ls_R_factor_gt 0.1021
_refine_ls_shift/su_max 0.001
_refine_ls_shift/su_mean 0.000
_refine_ls_structure_factor_coef Fsqd
_refine_ls_weighting_details 'calc w=1/[\s^2^(Fo^2^)+(0.1466P)^2^+160.2185P] where P=(Fo^2^+2Fc^2^)/3'
_refine_ls_weighting_scheme calc
_refine_ls_wR_factor_gt 0.2609
_refine_ls_wR_factor_ref 0.2897
_reflns_number_gt 10817
_reflns_number_total 15386
_reflns_threshold_expression >2sigma(I)
_cod_data_source_file d0ce01375g1.cif
_cod_data_source_block af408p_100
_cod_original_cell_volume 7052.7(8)
_cod_original_sg_symbol_H-M I-1
_cod_database_code 7241744

loop_
_symmetry_equiv_pos_as_xyz
'x, y, z'
'x+1/2, y+1/2, z+1/2'
'-x, -y, -z'
'-x+1/2, -y+1/2, -z+1/2'

loop_
_atom_site_label
_atom_site_type_symbol
_atom_site_fract_x
_atom_site_fract_y
_atom_site_fract_z
_atom_site_U_iso_or_equiv
_atom_site_adp_type
_atom_site_occupancy
_atom_site_symmetry_multiplicity
_atom_site_calc_flag
_atom_site_refinement_flags
_atom_site_disorder_assembly
_atom_site_disorder_group
Cd1 Cd -0.00004(8) 0.25017(9) 0.125023(9) 0.03565(18) Uani 0.90 1 d PU A 1
I1 I 0.22842(8) 0.20905(11) 0.103515(9) 0.0530(2) Uani 0.90 1 d PU A 1
I2 I -0.22852(8) 0.29075(11) 0.103590(9) 0.0529(2) Uani 0.90 1 d PU A 1
I3 I -0.03762(10) 0.02306(10) 0.146502(9) 0.0529(2) Uani 0.90 1 d PU A 1
I4 I 0.03741(10) 0.47702(10) 0.146485(9) 0.0524(2) Uani 0.90 1 d PU A 1
Cd2 Cd -0.0566 0.2935 0.1260 0.008 Uiso 0.04 1 d PD B 2
I5 I 0.1652 0.2611 0.1035 0.008 Uiso 0.04 1 d PD B 2
I6 I -0.1107 0.0620 0.1464 0.008 Uiso 0.04 1 d PD B 2
I7 I -0.0100 0.5261 0.1460 0.008 Uiso 0.04 1 d PD B 2
I8 I -0.2741 0.3260 0.1032 0.008 Uiso 0.04 1 d PD B 2
Cd3 Cd 0.0543 0.2066 0.1253 0.007 Uiso 0.04 1 d PD C 3
I9 I -0.1653 0.2392 0.1025 0.007 Uiso 0.04 1 d PD C 3
I10 I 0.1083 0.4393 0.1453 0.007 Uiso 0.04 1 d PD C 3
I11 I 0.0082 -0.0254 0.1457 0.007 Uiso 0.04 1 d PD C 3
I12 I 0.2721 0.1755 0.1025 0.007 Uiso 0.04 1 d PD C 3
Cd4 Cd 0.0811 0.2825 0.1261 0.015 Uiso 0.01 1 d PD D 4
I13 I 0.3013 0.2535 0.1033 0.015 Uiso 0.01 1 d PD D 4
I14 I -0.1383 0.3114 0.1032 0.015 Uiso 0.01 1 d PD D 4
I15 I 0.1371 0.5053 0.1471 0.015 Uiso 0.01 1 d PD D 4
I16 I 0.0874 0.0610 0.1487 0.015 Uiso 0.01 1 d PD D 4
Cd5 Cd -0.0785 0.2201 0.1259 0.014 Uiso 0.01 1 d PD E 5
I17 I -0.3018 0.2440 0.1034 0.014 Uiso 0.01 1 d PD E 5
I18 I 0.1335 0.1912 0.1018 0.014 Uiso 0.01 1 d PD E 5
I19 I -0.1421 -0.0064 0.1460 0.014 Uiso 0.01 1 d PD E 5
I20 I -0.0673 0.4586 0.1452 0.014 Uiso 0.01 1 d PD E 5
S1 S 0.3891(3) 0.1051(3) 0.28866(3) 0.0450(6) Uani 1 1 d U . .
S2 S 0.4077(3) 0.1286(3) 0.25026(3) 0.0478(7) Uani 1 1 d U . .
S3 S 0.4066(3) 0.1294(3) 0.20765(3) 0.0495(7) Uani 1 1 d U . .
S4 S 0.3821(4) 0.1106(4) 0.16910(4) 0.0540(7) Uani 1 1 d U . .
S5 S 0.6170(4) 0.3888(4) 0.16912(4) 0.0540(7) Uani 1 1 d U . .
S6 S 0.5933(3) 0.3709(3) 0.20775(3) 0.0493(7) Uani 1 1 d U . .
S7 S 0.5925(3) 0.3719(3) 0.25020(3) 0.0478(7) Uani 1 1 d U . .
S8 S 0.6106(3) 0.3948(3) 0.28863(3) 0.0449(6) Uani 1 1 d U . .
S9 S 0.1579(3) -0.1296(3) 0.22868(3) 0.0425(6) Uani 1 1 d U . .
S10 S 0.1406(3) -0.1076(3) 0.19023(3) 0.0431(6) Uani 1 1 d U . .
S11 S 0.3567(3) -0.3997(3) 0.19054(3) 0.0469(7) Uani 1 1 d U . .
S12 S 0.3452(3) -0.3685(3) 0.22887(3) 0.0428(6) Uani 1 1 d U . .
S13 S 0.6553(3) 0.8683(3) 0.22892(3) 0.0433(6) Uani 1 1 d U . .
S14 S 0.6430(3) 0.8997(3) 0.19056(3) 0.0458(6) Uani 1 1 d U . .
S15 S 0.8595(3) 0.6075(3) 0.19017(3) 0.0431(6) Uani 1 1 d U . .
S16 S 0.8420(3) 0.6301(3) 0.22863(3) 0.0418(6) Uani 1 1 d U . .
S17 S -0.1373(3) 0.3711(3) -0.08091(3) 0.0427(6) Uani 1 1 d U . .
S18 S -0.1201(3) 0.3464(3) -0.04229(3) 0.0380(6) Uani 1 1 d U . .
S19 S -0.1222(3) 0.3440(3) 0.00016(3) 0.0381(6) Uani 1 1 d U . .
S20 S -0.1458(3) 0.3614(3) 0.03859(3) 0.0386(6) Uani 1 1 d U . .
S21 S 0.1460(3) 0.1389(3) 0.03859(3) 0.0393(6) Uani 1 1 d U . .
S22 S 0.1220(3) 0.1557(3) 0.00014(3) 0.0381(6) Uani 1 1 d U . .
S23 S 0.1198(3) 0.1537(3) -0.04233(3) 0.0381(6) Uani 1 1 d U . .
S24 S 0.1368(3) 0.1289(3) -0.08093(3) 0.0422(6) Uani 1 1 d U . .
S25 S -0.6477(3) -0.1097(3) 0.05943(3) 0.0418(6) Uani 1 1 d U . .
S26 S -0.6171(3) -0.0972(3) 0.02110(3) 0.0370(5) Uani 1 1 d U . .
S27 S -0.3807(3) 0.0930(3) 0.02134(3) 0.0358(5) Uani 1 1 d U . .
S28 S -0.3583(3) 0.1095(3) 0.05981(3) 0.0377(6) Uani 1 1 d U . .
S29 S 0.3582(3) 0.3904(3) 0.05978(3) 0.0369(5) Uani 1 1 d U . .
S30 S 0.3803(3) 0.4068(3) 0.02134(3) 0.0362(5) Uani 1 1 d U . .
S31 S 0.6175(3) 0.5969(3) 0.02111(3) 0.0359(5) Uani 1 1 d U . .
S32 S 0.6479(3) 0.6097(3) 0.05947(3) 0.0414(6) Uani 1 1 d U . .
C1 C 0.4998(11) 0.2486(12) 0.21986(14) 0.044(2) Uani 1 1 d U . .
C2 C 0.5000(10) 0.2500(11) 0.23819(13) 0.039(2) Uani 1 1 d U . .
C3 C 0.5404(11) 0.3074(11) 0.27082(13) 0.039(2) Uani 1 1 d U . .
C4 C 0.4581(10) 0.1929(11) 0.27079(12) 0.037(2) Uani 1 1 d U . .
C5 C 0.4278(10) 0.2202(11) 0.30637(12) 0.038(2) Uani 1 1 d U . .
H5A H 0.3617 0.2963 0.3059 0.045 Uiso 1 1 calc R . .
H5B H 0.4124 0.1717 0.3174 0.045 Uiso 1 1 calc R . .
C6 C 0.5726(10) 0.2782(11) 0.30656(12) 0.036(2) Uani 1 1 d U . .
H6A H 0.6391 0.2026 0.3062 0.043 Uiso 1 1 calc R . .
H6B H 0.5863 0.3267 0.3176 0.043 Uiso 1 1 calc R . .
C7 C 0.4572(12) 0.1989(12) 0.18729(14) 0.046(2) Uani 1 1 d U . .
C8 C 0.5431(12) 0.3021(12) 0.18737(14) 0.046(2) Uani 1 1 d U . .
C9 C 0.4268(14) 0.2314(14) 0.15142(17) 0.059(3) Uani 1 1 d U . .
H9A H 0.4042 0.1898 0.1402 0.071 Uiso 1 1 calc R . .
H9B H 0.3702 0.3140 0.1527 0.071 Uiso 1 1 calc R . .
C10 C 0.5730(15) 0.2692(15) 0.15148(19) 0.063(3) Uani 1 1 d U . .
H10A H 0.5963 0.3113 0.1403 0.076 Uiso 1 1 calc R . .
H10B H 0.6295 0.1866 0.1527 0.076 Uiso 1 1 calc R . .
C11 C 0.2900(11) -0.3057(11) 0.20816(14) 0.041(2) Uani 1 1 d U . .
C12 C 0.2104(11) -0.1986(11) 0.20796(13) 0.039(2) Uani 1 1 d U . .
C13 C 0.2504(10) -0.2487(10) 0.24102(12) 0.035(2) Uani 1 1 d U . .
C14 C 0.1811(13) -0.2264(15) 0.17276(18) 0.068(4) Uani 1 1 d DU . .
H14A H 0.1173 -0.3037 0.1735 0.081 Uiso 1 1 calc R . .
H14B H 0.1644 -0.1807 0.1616 0.081 Uiso 1 1 calc R . .
C15 C 0.3263(14) -0.2802(15) 0.17285(19) 0.069(4) Uani 1 1 d DU . .
H15A H 0.3908 -0.2037 0.1739 0.082 Uiso 1 1 calc R . .
H15B H 0.3451 -0.3257 0.1617 0.082 Uiso 1 1 calc R . .
C16 C 0.7117(11) 0.8044(11) 0.20831(14) 0.041(2) Uani 1 1 d U . .
C17 C 0.7903(11) 0.6975(10) 0.20793(13) 0.037(2) Uani 1 1 d U . .
C18 C 0.7500(11) 0.7497(10) 0.24095(12) 0.036(2) Uani 1 1 d U . .
C19 C 0.8195(13) 0.7289(16) 0.17271(19) 0.072(4) Uani 1 1 d DU . .
H19A H 0.8824 0.8068 0.1737 0.086 Uiso 1 1 calc R . .
H19B H 0.8374 0.6848 0.1615 0.086 Uiso 1 1 calc R . .
C20 C 0.6759(13) 0.7798(15) 0.17285(18) 0.065(4) Uani 1 1 d DU . .
H20A H 0.6126 0.7024 0.1740 0.079 Uiso 1 1 calc R . .
H20B H 0.6564 0.8250 0.1617 0.079 Uiso 1 1 calc R . .
C21 C -0.0003(11) 0.2505(10) -0.01191(12) 0.037(2) Uani 1 1 d U . .
C22 C 0.0003(10) 0.2495(10) -0.03023(12) 0.033(2) Uani 1 1 d U . .
C23 C -0.0505(10) 0.2925(10) -0.06272(12) 0.034(2) Uani 1 1 d U . .
C24 C 0.0511(10) 0.2064(10) -0.06278(11) 0.033(2) Uani 1 1 d U . .
C25 C 0.0179(13) 0.1751(13) -0.09854(16) 0.051(3) Uani 1 1 d U . .
H25A H 0.0606 0.1516 -0.1097 0.062 Uiso 1 1 calc R . .
H25B H -0.0673 0.1218 -0.0974 0.062 Uiso 1 1 calc R . .
C26 C -0.0182(13) 0.3251(13) -0.09852(16) 0.052(3) Uani 1 1 d U . .
H26A H -0.0606 0.3491 -0.1097 0.063 Uiso 1 1 calc R . .
H26B H 0.0671 0.3782 -0.0973 0.063 Uiso 1 1 calc R . .
C27 C -0.0556(10) 0.2935(9) 0.02088(11) 0.0312(19) Uani 1 1 d U . .
C28 C 0.0558(10) 0.2069(10) 0.02096(12) 0.035(2) Uani 1 1 d U . .
C29 C 0.0289(10) 0.1761(10) 0.05652(12) 0.035(2) Uani 1 1 d U . .
H29A H -0.0491 0.1125 0.0561 0.042 Uiso 1 1 calc R . .
H29B H 0.0779 0.1600 0.0675 0.042 Uiso 1 1 calc R . .
C30 C -0.0285(10) 0.3238(10) 0.05649(12) 0.035(2) Uani 1 1 d U . .
H30A H 0.0496 0.3873 0.0559 0.042 Uiso 1 1 calc R . .
H30B H -0.0774 0.3399 0.0675 0.042 Uiso 1 1 calc R . .
C31 C -0.5530(10) -0.0413(10) 0.04174(13) 0.034(2) Uani 1 1 d U . .
C32 C -0.4469(10) 0.0409(10) 0.04184(12) 0.035(2) Uani 1 1 d U . .
C33 C -0.4994(10) -0.0026(10) 0.00887(12) 0.033(2) Uani 1 1 d U . .
C34 C -0.5272(12) -0.0755(12) 0.07722(15) 0.047(3) Uani 1 1 d U . .
H34A H -0.5730 -0.0949 0.0883 0.057 Uiso 1 1 calc R . .
H34B H -0.4470 -0.1366 0.0762 0.057 Uiso 1 1 calc R . .
C35 C -0.4779(12) 0.0700(12) 0.07718(15) 0.049(3) Uani 1 1 d U . .
H35A H -0.4329 0.0890 0.0883 0.058 Uiso 1 1 calc R . .
H35B H -0.5586 0.1306 0.0762 0.058 Uiso 1 1 calc R . .
C36 C 0.4454(10) 0.4593(10) 0.04174(12) 0.033(2) Uani 1 1 d U . .
C37 C 0.5548(10) 0.5409(10) 0.04179(12) 0.034(2) Uani 1 1 d U . .
C38 C 0.4998(10) 0.5010(10) 0.00906(12) 0.035(2) Uani 1 1 d U . .
C39 C 0.4787(13) 0.4305(13) 0.07716(17) 0.053(3) Uani 1 1 d U . .
H39A H 0.4335 0.4118 0.0883 0.064 Uiso 1 1 calc R . .
H39B H 0.5590 0.3696 0.0762 0.064 Uiso 1 1 calc R . .
C40 C 0.5289(13) 0.5744(13) 0.07723(16) 0.051(3) Uani 1 1 d U . .
H40A H 0.5754 0.5926 0.0883 0.061 Uiso 1 1 calc R . .
H40B H 0.4491 0.6362 0.0764 0.061 Uiso 1 1 calc R . .
Cl1 Cl 0.7158 0.1277 -0.1273 0.073 Uiso 0.25 1 d P F 1
C41 C 0.5728 0.2236 -0.1250 0.073 Uiso 0.25 1 d P F 1
C42 C 0.4355 0.1780 -0.1263 0.073 Uiso 0.25 1 d P F 1
H42A H 0.4163 0.0812 -0.1271 0.087 Uiso 0.25 1 d P G 1
C43 C 0.3259 0.2725 -0.1265 0.073 Uiso 0.25 1 d P F 1
H43A H 0.2310 0.2410 -0.1274 0.087 Uiso 0.25 1 d P H 1
C44 C 0.3536 0.4127 -0.1253 0.073 Uiso 0.25 1 d P F 1
H44A H 0.2779 0.4780 -0.1254 0.087 Uiso 0.25 1 d P I 1
C45 C 0.4909 0.4583 -0.1240 0.073 Uiso 0.25 1 d P F 1
H45A H 0.5101 0.5551 -0.1232 0.087 Uiso 0.25 1 d P J 1
C46 C 0.6006 0.3638 -0.1238 0.073 Uiso 0.25 1 d P F 1
H46A H 0.6954 0.3953 -0.1229 0.087 Uiso 0.25 1 d P K 1
Cl2 Cl 0.3733 0.0274 -0.1226 0.051 Uiso 0.25 1 d P L 2
C47 C 0.4649 0.1749 -0.1250 0.051 Uiso 0.25 1 d P L 2
C48 C 0.4092 0.3070 -0.1236 0.051 Uiso 0.25 1 d P L 2
H48A H 0.3097 0.3198 -0.1228 0.061 Uiso 0.25 1 d P M 2
C49 C 0.4975 0.4205 -0.1235 0.051 Uiso 0.25 1 d P L 2
H49A H 0.4590 0.5117 -0.1226 0.061 Uiso 0.25 1 d P N 2
C50 C 0.6415 0.4019 -0.1248 0.051 Uiso 0.25 1 d P L 2
H50A H 0.7025 0.4803 -0.1247 0.061 Uiso 0.25 1 d P O 2
C51 C 0.6972 0.2698 -0.1261 0.051 Uiso 0.25 1 d P L 2
H51A H 0.7967 0.2570 -0.1269 0.061 Uiso 0.25 1 d P P 2
C52 C 0.6089 0.1563 -0.1262 0.051 Uiso 0.25 1 d P L 2
H52A H 0.6474 0.0651 -0.1271 0.061 Uiso 0.25 1 d P Q 2
Cl3 Cl 0.2839 0.3756 -0.1276 0.068 Uiso 0.25 1 d P R 3
C53 C 0.4266 0.2788 -0.1249 0.068 Uiso 0.25 1 d P R 3
C54 C 0.5638 0.3249 -0.1263 0.068 Uiso 0.25 1 d P R 3
H54A H 0.5826 0.4217 -0.1273 0.082 Uiso 0.25 1 d P S 3
C55 C 0.6738 0.2307 -0.1264 0.068 Uiso 0.25 1 d P R 3
H55A H 0.7685 0.2625 -0.1274 0.082 Uiso 0.25 1 d P T 3
C56 C 0.6466 0.0905 -0.1250 0.068 Uiso 0.25 1 d P R 3
H56A H 0.7226 0.0255 -0.1250 0.082 Uiso 0.25 1 d P U 3
C57 C 0.5095 0.0444 -0.1236 0.068 Uiso 0.25 1 d P R 3
H57A H 0.4907 -0.0524 -0.1226 0.082 Uiso 0.25 1 d P V 3
C58 C 0.3995 0.1386 -0.1235 0.068 Uiso 0.25 1 d P R 3
H58A H 0.3048 0.1068 -0.1225 0.082 Uiso 0.25 1 d P W 3
Cl4 Cl 0.6263 0.4700 -0.1225 0.054 Uiso 0.25 1 d P X 4
C59 C 0.5352 0.3230 -0.1248 0.054 Uiso 0.25 1 d P X 4
C60 C 0.5874 0.1894 -0.1237 0.054 Uiso 0.25 1 d P X 4
H60A H 0.6865 0.1740 -0.1228 0.064 Uiso 0.25 1 d P Y 4
C61 C 0.4962 0.0782 -0.1239 0.054 Uiso 0.25 1 d P X 4
H61A H 0.5323 -0.0141 -0.1231 0.064 Uiso 0.25 1 d P Z 4
C62 C 0.3528 0.1005 -0.1251 0.054 Uiso 0.25 1 d P X 4
H62A H 0.2898 0.0237 -0.1252 0.064 Uiso 0.25 1 d P A 4
C63 C 0.3005 0.2341 -0.1262 0.054 Uiso 0.25 1 d P X 4
H63A H 0.2015 0.2495 -0.1271 0.064 Uiso 0.25 1 d P B 4
C64 C 0.3918 0.3453 -0.1261 0.054 Uiso 0.25 1 d P X 4
H64A H 0.3557 0.4376 -0.1268 0.064 Uiso 0.25 1 d P C 4

loop_
_atom_site_aniso_label
_atom_site_aniso_U_11
_atom_site_aniso_U_22
_atom_site_aniso_U_33
_atom_site_aniso_U_23
_atom_site_aniso_U_13
_atom_site_aniso_U_12
Cd1 0.0349(3) 0.0673(5) 0.0047(3) -0.0011(3) -0.0009(2) 0.0073(3)
I1 0.0396(3) 0.1076(6) 0.0116(3) -0.0029(3) 0.0055(3) 0.0057(4)
I2 0.0388(3) 0.1084(6) 0.0115(3) 0.0007(3) -0.0074(3) 0.0060(4)
I3 0.0748(5) 0.0733(5) 0.0105(3) 0.0068(3) 0.0006(3) 0.0164(4)
I4 0.0728(5) 0.0736(5) 0.0107(3) -0.0082(3) -0.0019(3) 0.0165(4)
S1 0.0539(12) 0.0639(14) 0.0173(10) -0.0019(10) -0.0055(9) -0.0115(11)
S2 0.0538(13) 0.0726(15) 0.0171(10) -0.0038(10) -0.0085(10) 0.0015(12)
S3 0.0592(13) 0.0732(15) 0.0162(10) 0.0043(10) -0.0051(10) 0.0083(12)
S4 0.0676(15) 0.0771(16) 0.0174(11) 0.0037(11) -0.0070(10) 0.0002(13)
S5 0.0686(15) 0.0767(16) 0.0166(11) -0.0023(11) 0.0032(10) 0.0002(13)
S6 0.0597(13) 0.0743(15) 0.0138(10) -0.0032(10) 0.0013(10) 0.0091(12)
S7 0.0527(13) 0.0742(15) 0.0164(10) 0.0062(10) 0.0026(9) 0.0013(12)
S8 0.0530(12) 0.0641(14) 0.0177(10) 0.0030(10) 0.0008(9) -0.0104(11)
S9 0.0615(13) 0.0513(12) 0.0149(10) -0.0025(9) -0.0063(9) 0.0008(11)
S10 0.0628(13) 0.0507(12) 0.0158(10) -0.0002(9) -0.0066(9) 0.0029(11)
S11 0.0725(15) 0.0500(12) 0.0181(10) 0.0023(9) -0.0009(10) 0.0032(12)
S12 0.0613(13) 0.0505(12) 0.0166(10) -0.0005(9) -0.0073(10) -0.0012(11)
S13 0.0627(14) 0.0504(12) 0.0169(10) -0.0016(9) 0.0013(10) -0.0003(11)
S14 0.0699(14) 0.0489(12) 0.0187(10) -0.0046(9) -0.0048(10) 0.0047(11)
S15 0.0632(13) 0.0501(12) 0.0159(10) -0.0016(9) 0.0010(10) 0.0029(11)
S16 0.0613(13) 0.0497(12) 0.0145(10) 0.0010(9) -0.0001(9) 0.0000(11)
S17 0.0490(12) 0.0629(13) 0.0162(10) 0.0015(9) 0.0005(9) 0.0038(11)
S18 0.0491(11) 0.0511(12) 0.0139(9) -0.0016(9) 0.0007(8) -0.0021(10)
S19 0.0515(12) 0.0485(12) 0.0143(9) 0.0003(9) -0.0037(9) 0.0007(10)
S20 0.0458(11) 0.0546(12) 0.0152(9) -0.0022(9) -0.0017(8) 0.0082(10)
S21 0.0463(11) 0.0549(12) 0.0167(10) -0.0018(9) -0.0013(9) 0.0090(10)
S22 0.0515(12) 0.0482(12) 0.0146(9) -0.0053(9) 0.0006(9) 0.0010(10)
S23 0.0509(12) 0.0502(12) 0.0133(9) -0.0039(8) -0.0026(9) -0.0028(10)
S24 0.0482(12) 0.0632(13) 0.0152(10) -0.0060(9) -0.0035(9) 0.0035(11)
S25 0.0427(11) 0.0641(13) 0.0188(10) 0.0026(10) -0.0035(9) -0.0018(10)
S26 0.0430(11) 0.0525(12) 0.0154(9) -0.0063(9) -0.0011(8) 0.0010(10)
S27 0.0425(11) 0.0496(12) 0.0152(9) -0.0040(8) 0.0006(8) 0.0010(9)
S28 0.0384(10) 0.0581(12) 0.0167(10) -0.0050(9) -0.0016(8) 0.0004(10)
S29 0.0381(10) 0.0566(12) 0.0162(9) -0.0001(9) -0.0024(8) 0.0003(10)
S30 0.0431(11) 0.0505(12) 0.0150(9) -0.0013(9) -0.0049(8) 0.0005(10)
S31 0.0412(11) 0.0500(12) 0.0165(10) -0.0010(9) -0.0036(8) 0.0005(9)
S32 0.0416(11) 0.0634(13) 0.0192(10) -0.0079(10) -0.0002(9) -0.0031(10)
C1 0.046(4) 0.064(5) 0.023(4) 0.002(4) 0.000(3) 0.006(4)
C2 0.040(4) 0.060(4) 0.018(4) 0.000(3) 0.000(3) 0.011(4)
C3 0.043(4) 0.055(4) 0.020(4) 0.001(3) 0.002(3) 0.003(4)
C4 0.042(4) 0.054(4) 0.016(4) -0.002(3) -0.006(3) 0.002(4)
C5 0.044(4) 0.052(4) 0.017(4) -0.006(3) -0.005(3) -0.005(4)
C6 0.041(4) 0.051(4) 0.017(4) 0.003(3) 0.002(3) -0.003(3)
C7 0.054(5) 0.065(5) 0.020(4) 0.004(4) -0.001(4) 0.013(4)
C8 0.052(4) 0.066(5) 0.020(4) 0.002(4) -0.002(4) 0.011(4)
C9 0.069(5) 0.068(5) 0.040(5) 0.000(4) -0.007(4) 0.004(4)
C10 0.073(5) 0.070(5) 0.046(5) 0.000(4) 0.004(4) 0.002(5)
C11 0.050(4) 0.047(4) 0.027(4) -0.008(3) -0.003(3) -0.008(4)
C12 0.046(4) 0.048(4) 0.025(4) 0.000(3) -0.006(3) -0.004(4)
C13 0.045(4) 0.043(4) 0.016(4) -0.001(3) -0.002(3) -0.008(3)
C14 0.088(7) 0.078(7) 0.038(6) -0.003(5) -0.017(5) 0.008(6)
C15 0.090(7) 0.073(6) 0.043(6) -0.002(5) -0.005(5) 0.005(6)
C16 0.050(4) 0.047(4) 0.026(4) 0.001(3) -0.008(3) -0.008(4)
C17 0.045(4) 0.042(4) 0.024(4) -0.006(3) -0.002(3) -0.005(3)
C18 0.048(4) 0.041(4) 0.019(4) -0.004(3) -0.002(3) -0.010(3)
C19 0.088(7) 0.084(7) 0.043(6) -0.002(5) 0.007(5) 0.010(6)
C20 0.089(7) 0.072(6) 0.036(6) 0.001(5) -0.002(5) 0.006(6)
C21 0.049(4) 0.041(4) 0.019(4) -0.004(3) -0.001(3) -0.004(3)
C22 0.043(4) 0.039(4) 0.018(4) -0.004(3) -0.001(3) -0.003(3)
C23 0.042(4) 0.043(4) 0.016(3) 0.000(3) 0.003(3) -0.009(3)
C24 0.040(4) 0.043(4) 0.015(3) -0.004(3) -0.005(3) -0.009(3)
C25 0.055(5) 0.065(5) 0.034(4) -0.011(4) -0.002(4) 0.007(4)
C26 0.052(5) 0.070(5) 0.036(5) 0.006(4) 0.000(4) 0.007(4)
C27 0.043(4) 0.038(4) 0.013(3) 0.000(3) -0.004(3) -0.004(3)
C28 0.045(4) 0.043(4) 0.017(4) -0.003(3) 0.004(3) -0.005(3)
C29 0.041(4) 0.044(4) 0.021(4) -0.003(3) 0.002(3) 0.005(3)
C30 0.042(4) 0.049(4) 0.014(3) -0.002(3) -0.006(3) 0.002(3)
C31 0.037(4) 0.043(4) 0.023(4) 0.001(3) 0.002(3) 0.004(3)
C32 0.040(4) 0.045(4) 0.020(4) -0.003(3) 0.000(3) 0.000(3)
C33 0.037(4) 0.047(4) 0.016(4) 0.000(3) -0.003(3) 0.002(3)
C34 0.046(4) 0.062(5) 0.033(4) -0.002(4) 0.001(4) -0.001(4)
C35 0.056(5) 0.057(5) 0.033(4) -0.008(4) 0.009(4) -0.002(4)
C36 0.038(4) 0.041(4) 0.020(4) -0.002(3) 0.001(3) 0.000(3)
C37 0.038(4) 0.047(4) 0.018(4) -0.006(3) -0.003(3) 0.006(3)
C38 0.041(4) 0.045(4) 0.018(4) -0.004(3) -0.002(3) 0.000(3)
C39 0.059(5) 0.061(5) 0.040(5) -0.001(4) -0.008(4) -0.003(4)
C40 0.054(5) 0.061(5) 0.038(5) -0.001(4) 0.001(4) -0.003(4)

loop_
_atom_type_symbol
_atom_type_description
_atom_type_scat_dispersion_real
_atom_type_scat_dispersion_imag
_atom_type_scat_source
C C 0.0033 0.0016 'International Tables Vol C Tables 4.2.6.8 and 6.1.1.4'
H H 0.0000 0.0000 'International Tables Vol C Tables 4.2.6.8 and 6.1.1.4'
S S 0.1246 0.1234 'International Tables Vol C Tables 4.2.6.8 and 6.1.1.4'
Cl Cl 0.1484 0.1585 'International Tables Vol C Tables 4.2.6.8 and 6.1.1.4'
Cd Cd -0.8075 1.2024 'International Tables Vol C Tables 4.2.6.8 and 6.1.1.4'
I I -0.4742 1.8119 'International Tables Vol C Tables 4.2.6.8 and 6.1.1.4'

loop_
_geom_angle_atom_site_label_1
_geom_angle_atom_site_label_2
_geom_angle_atom_site_label_3
_geom_angle
_geom_angle_site_symmetry_1
_geom_angle_site_symmetry_3
_geom_angle_publ_flag
I2 Cd1 I1 107.24(3) . . ?
I2 Cd1 I3 110.99(4) . . ?
I1 Cd1 I3 109.82(4) . . ?
I2 Cd1 I4 109.98(4) . . ?
I1 Cd1 I4 111.20(4) . . ?
I3 Cd1 I4 107.64(3) . . ?
I8 Cd2 I5 101.9 . . ?
I8 Cd2 I7 112.5 . . ?
I5 Cd2 I7 108.1 . . ?
I8 Cd2 I6 107.7 . . ?
I5 Cd2 I6 113.6 . . ?
I7 Cd2 I6 112.6 . . ?
I12 Cd3 I9 101.1 . . ?
I12 Cd3 I11 112.9 . . ?
I9 Cd3 I11 108.9 . . ?
I12 Cd3 I10 107.3 . . ?
I9 Cd3 I10 113.5 . . ?
I11 Cd3 I10 112.7 . . ?
I14 Cd4 I13 101.1 . . ?
I14 Cd4 I15 116.3 . . ?
I13 Cd4 I15 107.4 . . ?
I14 Cd4 I16 119.4 . . ?
I13 Cd4 I16 107.4 . . ?
I15 Cd4 I16 104.4 . . ?
I17 Cd5 I18 99.6 . . ?
I17 Cd5 I19 103.9 . . ?
I18 Cd5 I19 117.0 . . ?
I17 Cd5 I20 107.2 . . ?
I18 Cd5 I20 114.4 . . ?
I19 Cd5 I20 112.7 . . ?
C4 S1 C5 101.8(5) . . ?
C2 S2 C4 95.1(5) . . ?
C1 S3 C7 94.3(6) . . ?
C7 S4 C9 99.6(6) . . ?
C8 S5 C10 100.5(6) . . ?
C1 S6 C8 93.7(5) . . ?
C2 S7 C3 94.7(5) . . ?
C3 S8 C6 101.8(5) . . ?
C13 S9 C12 95.0(5) . . ?
C12 S10 C14 99.6(6) . . ?
C11 S11 C15 100.4(6) . . ?
C13 S12 C11 95.1(5) . . ?
C18 S13 C16 94.5(5) . . ?
C16 S14 C20 99.8(6) . . ?
C17 S15 C19 99.4(6) . . ?
C18 S16 C17 95.4(5) . . ?
C23 S17 C26 100.2(5) . . ?
C22 S18 C23 93.2(5) . . ?
C21 S19 C27 95.0(5) . . ?
C27 S20 C30 101.8(4) . . ?
C28 S21 C29 101.7(5) . . ?
C21 S22 C28 94.8(5) . . ?
C22 S23 C24 94.0(5) . . ?
C24 S24 C25 100.6(5) . . ?
C31 S25 C34 100.1(5) . . ?
C33 S26 C31 95.0(4) . . ?
C33 S27 C32 95.5(4) . . ?
C32 S28 C35 100.7(5) . . ?
C36 S29 C39 100.9(5) . . ?
C38 S30 C36 95.0(4) . . ?
C38 S31 C37 94.9(5) . . ?
C37 S32 C40 100.5(5) . . ?
C2 C1 S3 123.0(9) . . ?
C2 C1 S6 121.2(9) . . ?
S3 C1 S6 115.8(6) . . ?
C1 C2 S2 121.4(9) . . ?
C1 C2 S7 122.3(9) . . ?
S2 C2 S7 116.4(6) . . ?
C4 C3 S8 128.8(8) . . ?
C4 C3 S7 116.8(8) . . ?
S8 C3 S7 114.3(6) . . ?
C3 C4 S1 128.2(8) . . ?
C3 C4 S2 117.0(7) . . ?
S1 C4 S2 114.7(6) . . ?
C6 C5 S1 115.9(7) . . ?
C5 C6 S8 114.5(7) . . ?
C8 C7 S3 117.8(9) . . ?
C8 C7 S4 129.3(9) . . ?
S3 C7 S4 112.9(7) . . ?
C7 C8 S6 118.3(8) . . ?
C7 C8 S5 128.0(9) . . ?
S6 C8 S5 113.6(7) . . ?
C10 C9 S4 112.7(10) . . ?
C9 C10 S5 113.0(10) . . ?
C12 C11 S11 129.0(9) . . ?
C12 C11 S12 117.6(8) . . ?
S11 C11 S12 113.4(6) . . ?
C11 C12 S10 129.9(9) . . ?
C11 C12 S9 117.3(8) . . ?
S10 C12 S9 112.8(6) . . ?
C13 C13 S9 123.5(11) 4_545 . ?
C13 C13 S12 121.5(11) 4_545 . ?
S9 C13 S12 115.0(5) . . ?
C15 C14 S10 114.9(10) . . ?
C14 C15 S11 112.3(10) . . ?
C17 C16 S14 128.7(9) . . ?
C17 C16 S13 118.8(8) . . ?
S14 C16 S13 112.5(6) . . ?
C16 C17 S15 130.3(9) . . ?
C16 C17 S16 116.1(8) . . ?
S15 C17 S16 113.6(6) . . ?
C18 C18 S13 121.9(11) 4_665 . ?
C18 C18 S16 123.0(11) 4_665 . ?
S13 C18 S16 115.1(5) . . ?
C20 C19 S15 114.3(10) . . ?
C19 C20 S14 112.6(10) . . ?
C22 C21 S19 122.4(8) . . ?
C22 C21 S22 121.2(8) . . ?
S19 C21 S22 116.4(5) . . ?
C21 C22 S23 122.5(8) . . ?
C21 C22 S18 121.3(8) . . ?
S23 C22 S18 116.2(5) . . ?
C24 C23 S18 118.7(7) . . ?
C24 C23 S17 128.9(7) . . ?
S18 C23 S17 112.4(5) . . ?
C23 C24 S23 117.9(7) . . ?
C23 C24 S24 129.0(7) . . ?
S23 C24 S24 113.2(5) . . ?
C26 C25 S24 112.4(9) . . ?
C25 C26 S17 112.7(9) . . ?
C28 C27 S20 128.5(7) . . ?
C28 C27 S19 117.2(7) . . ?
S20 C27 S19 114.3(5) . . ?
C27 C28 S21 129.2(7) . . ?
C27 C28 S22 116.6(7) . . ?
S21 C28 S22 114.2(6) . . ?
C30 C29 S21 114.0(7) . . ?
C29 C30 S20 114.2(7) . . ?
C32 C31 S25 129.4(8) . . ?
C32 C31 S26 117.9(8) . . ?
S25 C31 S26 112.6(5) . . ?
C31 C32 S28 128.7(8) . . ?
C31 C32 S27 117.0(8) . . ?
S28 C32 S27 114.3(5) . . ?
C33 C33 S26 123.5(10) 3_455 . ?
C33 C33 S27 122.0(10) 3_455 . ?
S26 C33 S27 114.5(5) . . ?
C35 C34 S25 112.2(8) . . ?
C34 C35 S28 114.0(8) . . ?
C37 C36 S29 127.7(8) . . ?
C37 C36 S30 117.7(7) . . ?
S29 C36 S30 114.6(5) . . ?
C36 C37 S32 129.9(8) . . ?
C36 C37 S31 116.9(7) . . ?
S32 C37 S31 113.2(5) . . ?
C38 C38 S31 122.5(10) 3_665 . ?
C38 C38 S30 122.1(10) 3_665 . ?
S31 C38 S30 115.4(5) . . ?
C40 C39 S29 114.8(9) . . ?
C39 C40 S32 112.5(9) . . ?
C42 C41 C46 120.0 . . ?
C42 C41 Cl1 126.1 . . ?
C46 C41 Cl1 113.4 . . ?
C41 C42 C43 120.0 . . ?
C44 C43 C42 120.0 . . ?
C43 C44 C45 120.0 . . ?
C46 C45 C44 120.0 . . ?
C45 C46 C41 120.0 . . ?
C48 C47 C52 120.0 . . ?
C48 C47 Cl2 125.2 . . ?
C52 C47 Cl2 114.3 . . ?
C47 C48 C49 120.0 . . ?
C48 C49 C50 120.0 . . ?
C51 C50 C49 120.0 . . ?
C50 C51 C52 120.0 . . ?
C51 C52 C47 120.0 . . ?
C58 C53 C54 120.0 . . ?
C58 C53 Cl3 113.9 . . ?
C54 C53 Cl3 125.4 . . ?
C55 C54 C53 120.0 . . ?
C56 C55 C54 120.0 . . ?
C55 C56 C57 120.0 . . ?
C58 C57 C56 120.0 . . ?
C53 C58 C57 120.0 . . ?
C60 C59 C64 120.0 . . ?
C60 C59 Cl4 126.8 . . ?
C64 C59 Cl4 112.8 . . ?
C59 C60 C61 120.0 . . ?
C62 C61 C60 120.0 . . ?
C63 C62 C61 120.0 . . ?
C62 C63 C64 120.0 . . ?
C63 C64 C59 120.0 . . ?

loop_
_geom_bond_atom_site_label_1
_geom_bond_atom_site_label_2
_geom_bond_distance
_geom_bond_site_symmetry_2
_geom_bond_publ_flag
Cd1 I2 2.7531(10) . ?
Cd1 I1 2.7541(10) . ?
Cd1 I3 2.7652(12) . ?
Cd1 I4 2.7681(12) . ?
Cd2 I8 2.7249 . ?
Cd2 I5 2.7383 . ?
Cd2 I7 2.7629 . ?
Cd2 I6 2.7772 . ?
Cd3 I12 2.7262 . ?
Cd3 I9 2.7415 . ?
Cd3 I11 2.7662 . ?
Cd3 I10 2.7757 . ?
Cd4 I14 2.7414 . ?
Cd4 I13 2.7420 . ?
Cd4 I15 2.7464 . ?
Cd4 I16 2.7480 . ?
Cd5 I17 2.7421 . ?
Cd5 I18 2.7431 . ?
Cd5 I19 2.7461 . ?
Cd5 I20 2.7477 . ?
S1 C4 1.733(10) . ?
S1 C5 1.791(10) . ?
S2 C2 1.735(11) . ?
S2 C4 1.751(10) . ?
S3 C1 1.734(12) . ?
S3 C7 1.756(11) . ?
S4 C7 1.782(12) . ?
S4 C9 1.833(14) . ?
S5 C8 1.770(11) . ?
S5 C10 1.826(15) . ?
S6 C1 1.749(12) . ?
S6 C8 1.757(11) . ?
S7 C2 1.741(11) . ?
S7 C3 1.760(10) . ?
S8 C3 1.737(11) . ?
S8 C6 1.808(10) . ?
S9 C13 1.728(10) . ?
S9 C12 1.784(11) . ?
S10 C12 1.742(11) . ?
S10 C14 1.802(14) . ?
S11 C11 1.741(11) . ?
S11 C15 1.798(15) . ?
S12 C13 1.738(10) . ?
S12 C11 1.769(11) . ?
S13 C18 1.724(10) . ?
S13 C16 1.770(11) . ?
S14 C16 1.761(11) . ?
S14 C20 1.808(14) . ?
S15 C17 1.738(10) . ?
S15 C19 1.814(15) . ?
S16 C18 1.731(10) . ?
S16 C17 1.774(10) . ?
S17 C23 1.783(10) . ?
S17 C26 1.812(12) . ?
S18 C22 1.743(10) . ?
S18 C23 1.769(9) . ?
S19 C21 1.736(10) . ?
S19 C27 1.768(9) . ?
S20 C27 1.729(9) . ?
S20 C30 1.800(10) . ?
S21 C28 1.724(10) . ?
S21 C29 1.799(10) . ?
S22 C21 1.745(10) . ?
S22 C28 1.776(9) . ?
S23 C22 1.734(10) . ?
S23 C24 1.763(9) . ?
S24 C24 1.772(9) . ?
S24 C25 1.812(12) . ?
S25 C31 1.751(10) . ?
S25 C34 1.810(12) . ?
S26 C33 1.725(10) . ?
S26 C31 1.773(10) . ?
S27 C33 1.749(10) . ?
S27 C32 1.756(10) . ?
S28 C32 1.743(10) . ?
S28 C35 1.787(11) . ?
S29 C36 1.738(10) . ?
S29 C39 1.798(13) . ?
S30 C38 1.736(10) . ?
S30 C36 1.751(10) . ?
S31 C38 1.728(10) . ?
S31 C37 1.768(10) . ?
S32 C37 1.748(10) . ?
S32 C40 1.797(12) . ?
C1 C2 1.394(14) . ?
C3 C4 1.364(15) . ?
C5 C6 1.495(14) . ?
C7 C8 1.297(17) . ?
C9 C10 1.45(2) . ?
C11 C12 1.286(15) . ?
C13 C13 1.367(18) 4_545 ?
C14 C15 1.480(15) . ?
C16 C17 1.280(15) . ?
C18 C18 1.376(18) 4_665 ?
C19 C20 1.456(15) . ?
C21 C22 1.394(13) . ?
C23 C24 1.279(14) . ?
C25 C26 1.494(17) . ?
C27 C28 1.354(14) . ?
C29 C30 1.533(14) . ?
C31 C32 1.293(14) . ?
C33 C33 1.350(18) 3_455 ?
C34 C35 1.490(16) . ?
C36 C37 1.313(14) . ?
C38 C38 1.379(18) 3_665 ?
C39 C40 1.478(17) . ?
Cl1 C41 1.6596 . ?
C41 C42 1.3900 . ?
C41 C46 1.3901 . ?
C42 C43 1.3900 . ?
C43 C44 1.3900 . ?
C44 C45 1.3900 . ?
C45 C46 1.3900 . ?
Cl2 C47 1.6894 . ?
C47 C48 1.3900 . ?
C47 C52 1.3900 . ?
C48 C49 1.3900 . ?
C49 C50 1.3901 . ?
C50 C51 1.3900 . ?
C51 C52 1.3900 . ?
Cl3 C53 1.6655 . ?
C53 C58 1.3899 . ?
C53 C54 1.3901 . ?
C54 C55 1.3900 . ?
C55 C56 1.3900 . ?
C56 C57 1.3900 . ?
C57 C58 1.3900 . ?
Cl4 C59 1.6834 . ?
C59 C60 1.3899 . ?
C59 C64 1.3900 . ?
C60 C61 1.3900 . ?
C61 C62 1.3899 . ?
C62 C63 1.3899 . ?
C63 C64 1.3900 . ?
